data_9001787
loop_
_publ_author_name
'Akizuki, M.'
'Kudoh, Y.'
'Kuribayashi, T.'

_publ_section_title
;Crystal structures of the {011}, {610}, and {010} growth sectors in
 brewsterite Sample: {011} sector
;
_journal_name_full 'American Mineralogist'
_journal_page_first 1501
_journal_page_last 1506
_journal_volume 81
_journal_year 1996
_chemical_formula_sum 'Al2.05 Ba0.45 H10 K0.01 O21 Si5.95 Sr0.5'
_chemical_name_mineral Brewsterite-Sr
_space_group_IT_number 2
_symmetry_space_group_name_Hall '-P 1'
_symmetry_space_group_name_H-M 'P -1'
_cell_angle_alpha 89.85
_cell_angle_beta 94.07
_cell_angle_gamma 90.12
_cell_formula_units_Z 2
_cell_length_a 6.786
_cell_length_b 17.517
_cell_length_c 7.742
_cell_volume 917.969
_database_code_amcsd 0001843
_exptl_crystal_density_diffrn 2.440
_cod_original_formula_sum 'Si5.95 Al2.05 O21 Sr.5 Ba.45 K.01 H10'
_cod_database_code 9001787

loop_
_space_group_symop_operation_xyz
x,y,z
-x,-y,-z

loop_
_atom_site_label
_atom_site_fract_x
_atom_site_fract_y
_atom_site_fract_z
_atom_site_occupancy
_atom_site_U_iso_or_equiv
_atom_site_type_symbol
_atom_site_attached_hydrogens
SiTa 0.31660 0.07910 0.82240 0.65000 0.01254 Si 0
AlTa 0.31660 0.07910 0.82240 0.35000 0.01254 Al 0
SiTa* 0.31630 0.42080 0.82270 0.60000 0.01330 Si 0
AlTa* 0.31630 0.42080 0.82270 0.40000 0.01330 Al 0
SiTb 0.41170 0.05820 0.20950 0.80000 0.01279 Si 0
AlTb 0.41170 0.05820 0.20950 0.20000 0.01279 Al 0
SiTb* 0.41020 0.44170 0.21090 0.80000 0.01254 Si 0
AlTb* 0.41020 0.44170 0.21090 0.20000 0.01254 Al 0
SiTc 0.55470 0.15820 0.52250 0.60000 0.01153 Si 0
AlTc 0.55470 0.15820 0.52250 0.40000 0.01153 Al 0
SiTc* 0.55410 0.34170 0.53440 0.60000 0.01153 Si 0
AlTc* 0.55410 0.34170 0.53440 0.40000 0.01153 Al 0
SiTd 0.90450 0.05200 0.64160 0.90000 0.01254 Si 0
AlTd 0.90450 0.05200 0.64160 0.10000 0.01254 Al 0
SiTd* 0.90430 0.44800 0.64120 1.00000 0.01191 Si 0
O1 0.35420 0.10520 0.02790 1.00000 0.01773 O 0
O1* 0.35180 0.39500 0.03080 1.00000 0.01773 O 0
O2 0.42890 0.12550 0.35370 1.00000 0.02533 O 0
O2* 0.42590 0.37450 0.35500 1.00000 0.02533 O 0
O3 0.78110 0.12190 0.54540 1.00000 0.02153 O 0
O3* 0.78070 0.37860 0.54660 1.00000 0.01900 O 0
O4 0.44140 0.13850 0.70800 1.00000 0.02406 O 0
O4* 0.44190 0.36090 0.70920 1.00000 0.02533 O 0
O5 0.07740 0.08980 0.77110 1.00000 0.02660 O 0
O5* 0.07580 0.41040 0.76910 1.00000 0.02533 O 0
O6 0.23480 0.99850 0.24440 1.00000 0.03293 O 0
O6* 0.23460 0.50140 0.24850 1.00000 0.03166 O 0
O7 0.38070 0.98880 0.79870 1.00000 0.01646 O 0
O7* 0.38220 0.51150 0.79860 1.00000 0.01773 O 0
O8 0.00000 0.00000 0.50000 1.00000 0.03673 O 0
O8* 0.00000 0.50000 0.50000 1.00000 0.03546 O 0
O9 0.56880 0.25010 0.50440 1.00000 0.03293 O 0
Sr 0.24861 0.25009 0.17502 0.50000 0.02204 Sr 0
Ba 0.24861 0.25009 0.17502 0.45000 0.02204 Ba 0
K 0.24861 0.25009 0.17502 0.01000 0.02204 K 0
Wat10 0.05690 0.25030 0.46670 1.00000 0.04686 O 2
Wat11 0.93400 0.14650 0.14460 1.00000 0.06079 O 2
Wat11* 0.93020 0.35350 0.14580 1.00000 0.06079 O 2
Wat12 0.59960 0.25040 0.02890 1.00000 0.05193 O 2
Wat13 0.08100 0.24990 0.86190 1.00000 0.05066 O 2

loop_
_cod_changelog_entry_id
_cod_changelog_entry_author
_cod_changelog_entry_date
_cod_changelog_entry_text
1
;cod-tools version 3.8.0
Id: cif_guess_AMCSD_atom_types 9574 2023-05-10 09:00:05Z saulius
;
2023-05-10T18:47:46+03:00
;Derived atom types and hydrogen counts
from atom names that follow the AMCSD naming convention
(Wat == water, O-H == hydroxyl).
;

loop_
_cod_related_entry_id
_cod_related_entry_database
_cod_related_entry_code
1 AMCSD 0001843
